data_1512697
loop_
_publ_author_name
'Manoj Trivedi'
'Gurmeet Singh'
'R. Nagarajan'
'Nigam P. Rath'

_publ_section_title
;
 Imidazole containing palladium(II) complexes as efficient pre-catalyst
 systems for Heck and Suzuki coupling reaction: Synthesis, structural
 characterization and catalytic properties
;
_journal_name_full
;
Inorganica Chimica Acta
;
_journal_page_first 107
_journal_page_last 116
_journal_volume 393
_journal_year 2012
_chemical_formula_moiety 'C20 H20 Br2 N4 O2 Pd'
_chemical_formula_sum 'C20 H20 Br2 N4 O2 Pd'
_chemical_formula_weight 614.62
_chemical_name_systematic
;
Dibromobis(4-methoxyimidazole)Palladium(II)
;
_space_group_IT_number 14
_symmetry_cell_setting monoclinic
_symmetry_space_group_name_Hall '-P 2ybc'
_symmetry_space_group_name_H-M 'P 1 21/c 1'
_atom_sites_solution_hydrogens geom
_atom_sites_solution_primary direct
_atom_sites_solution_secondary difmap
_cell_angle_alpha 90.00
_cell_angle_beta 91.103(2)
_cell_angle_gamma 90.00
_cell_formula_units_Z 2
_cell_length_a 11.1921(3)
_cell_length_b 12.3378(3)
_cell_length_c 7.7358(2)
_cell_measurement_temperature 150(2)
_cell_volume 1068.01(5)
_computing_cell_refinement 'Argus (Nonius, MACH3 software)'
_computing_data_collection 'Argus (Nonius, MACH3 software)'
_computing_data_reduction 'Maxus (Nonius software)'
_computing_molecular_graphics Ortep
_computing_publication_material Shelx97
_computing_structure_refinement 'SHELXL-97 (Sheldrick, 1997)'
_computing_structure_solution 'SHELXS-97 (Sheldrick, 1997)'
_diffrn_ambient_temperature 150(2)
_diffrn_measured_fraction_theta_full 0.998
_diffrn_measured_fraction_theta_max 0.998
_diffrn_measurement_device_type 'Nonius MACH3'
_diffrn_measurement_method \w/q-scan
_diffrn_radiation_monochromator graphite
_diffrn_radiation_source 'fine-focus sealed tube'
_diffrn_radiation_type MoK\a
_diffrn_radiation_wavelength 0.71073
_diffrn_reflns_av_R_equivalents 0.0215
_diffrn_reflns_av_sigmaI/netI 0.0222
_diffrn_reflns_limit_h_max 13
_diffrn_reflns_limit_h_min -13
_diffrn_reflns_limit_k_max 14
_diffrn_reflns_limit_k_min -12
_diffrn_reflns_limit_l_max 8
_diffrn_reflns_limit_l_min -9
_diffrn_reflns_number 7639
_diffrn_reflns_theta_full 25.00
_diffrn_reflns_theta_max 25.00
_diffrn_reflns_theta_min 3.30
_diffrn_standards_number 0
_exptl_absorpt_coefficient_mu 4.634
_exptl_absorpt_correction_T_max 0.4428
_exptl_absorpt_correction_T_min 0.3569
_exptl_absorpt_correction_type multi-scan
_exptl_crystal_colour Orange
_exptl_crystal_density_diffrn 1.911
_exptl_crystal_density_method 'not measured'
_exptl_crystal_description Needle
_exptl_crystal_F_000 600
_exptl_crystal_size_max 0.28
_exptl_crystal_size_mid 0.24
_exptl_crystal_size_min 0.21
_refine_diff_density_max 1.321
_refine_diff_density_min -1.861
_refine_diff_density_rms 0.156
_refine_ls_extinction_method none
_refine_ls_goodness_of_fit_ref 1.121
_refine_ls_hydrogen_treatment constr
_refine_ls_matrix_type full
_refine_ls_number_parameters 134
_refine_ls_number_reflns 1880
_refine_ls_number_restraints 0
_refine_ls_restrained_S_all 1.121
_refine_ls_R_factor_all 0.0609
_refine_ls_R_factor_gt 0.0518
_refine_ls_shift/su_max 0.000
_refine_ls_shift/su_mean 0.000
_refine_ls_structure_factor_coef Fsqd
_refine_ls_weighting_details 'calc w=1/[\s^2^(Fo^2^)+(0.1174P)^2^+1.6517P] where P=(Fo^2^+2Fc^2^)/3'
_refine_ls_weighting_scheme calc
_refine_ls_wR_factor_gt 0.1705
_refine_ls_wR_factor_ref 0.1757
_reflns_number_gt 1530
_reflns_number_total 1880
_reflns_threshold_expression >2sigma(I)
_cod_data_source_file ICA-2013-394-107-116-3.cif
_cod_data_source_block Complex-6
_cod_original_sg_symbol_Hall -P2ybc
_cod_original_sg_symbol_H-M P21/c
_cod_database_code 1512697

loop_
_symmetry_equiv_pos_as_xyz
'x, y, z'
'-x, y+1/2, -z+1/2'
'-x, -y, -z'
'x, -y-1/2, z-1/2'

loop_
_atom_site_label
_atom_site_type_symbol
_atom_site_fract_x
_atom_site_fract_y
_atom_site_fract_z
_atom_site_U_iso_or_equiv
_atom_site_adp_type
_atom_site_occupancy
_atom_site_symmetry_multiplicity
_atom_site_calc_flag
_atom_site_refinement_flags
Pd1 Pd 0.5000 0.5000 0.5000 0.0337(3) Uani 1 2 d S
Br1 Br 0.64567(10) 0.41323(9) 0.32675(16) 0.0825(5) Uani 1 1 d .
O1 O -0.1860(5) 0.0597(4) 0.2961(8) 0.0574(14) Uani 1 1 d .
N1 N 0.4023(5) 0.3636(5) 0.4947(7) 0.0384(13) Uani 1 1 d .
N2 N 0.2552(5) 0.2485(4) 0.4526(8) 0.0369(12) Uani 1 1 d .
C1 C 0.2890(6) 0.3530(5) 0.4425(9) 0.0369(14) Uani 1 1 d .
H1 H 0.2392 0.4107 0.4036 0.044 Uiso 1 1 calc R
C2 C 0.4412(7) 0.2629(6) 0.5390(11) 0.0492(19) Uani 1 1 d .
H2 H 0.5193 0.2457 0.5810 0.059 Uiso 1 1 calc R
C3 C 0.3525(6) 0.1918(6) 0.5142(11) 0.0469(18) Uani 1 1 d .
H3 H 0.3561 0.1160 0.5353 0.056 Uiso 1 1 calc R
C4 C 0.1404(6) 0.2037(5) 0.4087(9) 0.0370(15) Uani 1 1 d .
C5 C 0.1328(6) 0.0995(6) 0.3403(9) 0.0427(16) Uani 1 1 d .
H5 H 0.2032 0.0590 0.3194 0.051 Uiso 1 1 calc R
C6 C 0.0216(7) 0.0558(6) 0.3034(10) 0.0454(17) Uani 1 1 d .
H6 H 0.0161 -0.0152 0.2565 0.054 Uiso 1 1 calc R
C7 C -0.0800(6) 0.1125(6) 0.3328(9) 0.0416(16) Uani 1 1 d .
C8 C -0.2926(7) 0.1148(8) 0.3311(12) 0.060(2) Uani 1 1 d .
H8A H -0.3608 0.0671 0.3064 0.090 Uiso 1 1 calc R
H8B H -0.2986 0.1796 0.2581 0.090 Uiso 1 1 calc R
H8C H -0.2928 0.1362 0.4530 0.090 Uiso 1 1 calc R
C9 C -0.0740(7) 0.2184(6) 0.3988(10) 0.0445(17) Uani 1 1 d .
H9 H -0.1447 0.2594 0.4158 0.053 Uiso 1 1 calc R
C10 C 0.0363(6) 0.2615(6) 0.4383(10) 0.0433(16) Uani 1 1 d .
H10 H 0.0415 0.3321 0.4867 0.052 Uiso 1 1 calc R

loop_
_atom_site_aniso_label
_atom_site_aniso_U_11
_atom_site_aniso_U_22
_atom_site_aniso_U_33
_atom_site_aniso_U_23
_atom_site_aniso_U_13
_atom_site_aniso_U_12
Pd1 0.0306(4) 0.0270(4) 0.0434(5) 0.0014(3) -0.0009(3) -0.0056(3)
Br1 0.0795(8) 0.0579(7) 0.1115(9) -0.0183(5) 0.0373(6) -0.0156(5)
O1 0.044(3) 0.044(3) 0.083(4) -0.010(3) -0.015(3) -0.006(2)
N1 0.039(3) 0.033(3) 0.044(3) 0.004(2) 0.000(2) -0.007(2)
N2 0.033(3) 0.028(3) 0.049(3) 0.002(2) 0.001(2) -0.003(2)
C1 0.034(3) 0.032(3) 0.044(4) -0.001(3) -0.001(3) 0.001(3)
C2 0.040(4) 0.036(4) 0.071(5) 0.007(3) -0.014(4) 0.006(3)
C3 0.041(4) 0.028(4) 0.071(5) 0.013(3) -0.009(4) -0.001(3)
C4 0.041(4) 0.033(4) 0.037(3) -0.001(3) 0.000(3) -0.003(3)
C5 0.042(4) 0.032(4) 0.054(4) -0.004(3) 0.002(3) 0.002(3)
C6 0.052(4) 0.027(4) 0.057(4) -0.011(3) -0.004(3) -0.003(3)
C7 0.040(4) 0.038(4) 0.047(4) -0.005(3) -0.008(3) -0.009(3)
C8 0.046(5) 0.062(5) 0.072(6) -0.007(4) -0.011(4) -0.006(4)
C9 0.038(4) 0.039(4) 0.057(4) -0.013(3) -0.003(3) 0.004(3)
C10 0.044(4) 0.030(4) 0.056(4) -0.009(3) -0.001(3) -0.002(3)

loop_
_atom_type_symbol
_atom_type_description
_atom_type_scat_dispersion_real
_atom_type_scat_dispersion_imag
_atom_type_scat_source
C C 0.0033 0.0016 'International Tables Vol C Tables 4.2.6.8 and 6.1.1.4'
H H 0.0000 0.0000 'International Tables Vol C Tables 4.2.6.8 and 6.1.1.4'
N N 0.0061 0.0033 'International Tables Vol C Tables 4.2.6.8 and 6.1.1.4'
O O 0.0106 0.0060 'International Tables Vol C Tables 4.2.6.8 and 6.1.1.4'
Br Br -0.2901 2.4595 'International Tables Vol C Tables 4.2.6.8 and 6.1.1.4'
Pd Pd -0.9988 1.0072 'International Tables Vol C Tables 4.2.6.8 and 6.1.1.4'

loop_
_geom_angle_atom_site_label_1
_geom_angle_atom_site_label_2
_geom_angle_atom_site_label_3
_geom_angle
_geom_angle_site_symmetry_1
_geom_angle_site_symmetry_3
N1 Pd1 N1 180.000(1) 3_666 .
N1 Pd1 Br1 90.56(17) 3_666 .
N1 Pd1 Br1 89.44(17) . .
N1 Pd1 Br1 89.44(17) 3_666 3_666
N1 Pd1 Br1 90.56(17) . 3_666
Br1 Pd1 Br1 180.0 . 3_666
C7 O1 C8 117.5(6) . .
C1 N1 C2 106.6(6) . .
C1 N1 Pd1 127.2(5) . .
C2 N1 Pd1 126.1(5) . .
C1 N2 C3 106.7(6) . .
C1 N2 C4 127.3(6) . .
C3 N2 C4 126.0(6) . .
N1 C1 N2 110.1(6) . .
N1 C1 H1 125.0 . .
N2 C1 H1 125.0 . .
C3 C2 N1 109.3(6) . .
C3 C2 H2 125.4 . .
N1 C2 H2 125.4 . .
C2 C3 N2 107.4(6) . .
C2 C3 H3 126.3 . .
N2 C3 H3 126.3 . .
C10 C4 C5 119.4(6) . .
C10 C4 N2 121.0(6) . .
C5 C4 N2 119.6(6) . .
C6 C5 C4 119.2(7) . .
C6 C5 H5 120.4 . .
C4 C5 H5 120.4 . .
C7 C6 C5 121.2(6) . .
C7 C6 H6 119.4 . .
C5 C6 H6 119.4 . .
C6 C7 O1 116.2(6) . .
C6 C7 C9 120.4(6) . .
O1 C7 C9 123.4(7) . .
O1 C8 H8A 109.5 . .
O1 C8 H8B 109.5 . .
H8A C8 H8B 109.5 . .
O1 C8 H8C 109.5 . .
H8A C8 H8C 109.5 . .
H8B C8 H8C 109.5 . .
C10 C9 C7 118.5(7) . .
C10 C9 H9 120.7 . .
C7 C9 H9 120.7 . .
C9 C10 C4 121.3(6) . .
C9 C10 H10 119.4 . .
C4 C10 H10 119.4 . .

loop_
_geom_bond_atom_site_label_1
_geom_bond_atom_site_label_2
_geom_bond_distance
_geom_bond_site_symmetry_2
Pd1 N1 2.007(5) 3_666
Pd1 N1 2.007(5) .
Pd1 Br1 2.3842(10) .
Pd1 Br1 2.3842(10) 3_666
O1 C7 1.378(8) .
O1 C8 1.405(10) .
N1 C1 1.330(9) .
N1 C2 1.358(9) .
N2 C1 1.346(9) .
N2 C3 1.371(9) .
N2 C4 1.433(9) .
C1 H1 0.9500 .
C2 C3 1.336(10) .
C2 H2 0.9500 .
C3 H3 0.9500 .
C4 C10 1.388(10) .
C4 C5 1.393(9) .
C5 C6 1.381(10) .
C5 H5 0.9500 .
C6 C7 1.358(10) .
C6 H6 0.9500 .
C7 C9 1.404(10) .
C8 H8A 0.9800 .
C8 H8B 0.9800 .
C8 H8C 0.9800 .
C9 C10 1.373(10) .
C9 H9 0.9500 .
C10 H10 0.9500 .

loop_
_geom_torsion_atom_site_label_1
_geom_torsion_atom_site_label_2
_geom_torsion_atom_site_label_3
_geom_torsion_atom_site_label_4
_geom_torsion
_geom_torsion_site_symmetry_1
N1 Pd1 N1 C1 23(62) 3_666
Br1 Pd1 N1 C1 -124.3(6) .
Br1 Pd1 N1 C1 55.7(6) 3_666
N1 Pd1 N1 C2 -159(64) 3_666
Br1 Pd1 N1 C2 53.3(6) .
Br1 Pd1 N1 C2 -126.7(6) 3_666
C2 N1 C1 N2 0.0(8) .
Pd1 N1 C1 N2 178.1(4) .
C3 N2 C1 N1 0.0(8) .
C4 N2 C1 N1 179.8(6) .
C1 N1 C2 C3 -0.1(9) .
Pd1 N1 C2 C3 -178.1(5) .
N1 C2 C3 N2 0.1(9) .
C1 N2 C3 C2 -0.1(9) .
C4 N2 C3 C2 -179.9(7) .
C1 N2 C4 C10 -35.3(10) .
C3 N2 C4 C10 144.5(8) .
C1 N2 C4 C5 146.7(7) .
C3 N2 C4 C5 -33.5(10) .
C10 C4 C5 C6 0.0(11) .
N2 C4 C5 C6 178.0(7) .
C4 C5 C6 C7 -0.1(11) .
C5 C6 C7 O1 -178.1(7) .
C5 C6 C7 C9 1.3(12) .
C8 O1 C7 C6 177.8(7) .
C8 O1 C7 C9 -1.5(11) .
C6 C7 C9 C10 -2.2(11) .
O1 C7 C9 C10 177.0(7) .
C7 C9 C10 C4 2.1(12) .
C5 C4 C10 C9 -1.0(11) .
N2 C4 C10 C9 -179.0(7) .
